data_4023925
loop_
_publ_author_name
'Bin Wang'
'O. Andrea Wong'
'Mei-Xin Zhao'
'Yian Shi'

_publ_section_title
;
 Asymmetric Epoxidation of 1,1-Disubstituted Terminal Olefins by
 Chiral Dioxirane via a Planar-like Transition State
;
_journal_name_full 'Journal of Organic Chemistry'
_journal_page_first 9539
_journal_page_last 9543
_journal_paper_doi 10.1021/jo801576k
_journal_volume 73
_journal_year 2008
_chemical_absolute_configuration rm
_chemical_formula_sum 'C18 H21 N O6'
_chemical_formula_weight 347.36
_chemical_name_systematic
; 
 ? 
;
_space_group_IT_number 4
_symmetry_cell_setting monoclinic
_symmetry_space_group_name_Hall 'P 2yb'
_symmetry_space_group_name_H-M 'P 1 21 1'
_atom_sites_solution_hydrogens geom
_atom_sites_solution_primary direct
_atom_sites_solution_secondary difmap
_audit_creation_method 'Bruker SHELXTL'
_cell_angle_alpha 90.00
_cell_angle_beta 91.632(2)
_cell_angle_gamma 90.00
_cell_formula_units_Z 2
_cell_length_a 9.5204(3)
_cell_length_b 6.5582(2)
_cell_length_c 13.2707(4)
_cell_measurement_reflns_used 5536
_cell_measurement_temperature 373(2)
_cell_measurement_theta_max 48.24
_cell_measurement_theta_min 2.67
_cell_volume 828.24(4)
_computing_cell_refinement 'Bruker SMART'
_computing_data_collection 'Bruker SMART'
_computing_data_reduction 'Bruker SAINT'
_computing_molecular_graphics 'Bruker SHELXTL'
_computing_publication_material 'Bruker SHELXTL'
_computing_structure_refinement "'Bruker SHELXTL"
_computing_structure_solution 'Bruker SHELXTL'
_diffrn_ambient_temperature 373(2)
_diffrn_measured_fraction_theta_full 0.965
_diffrn_measured_fraction_theta_max 0.965
_diffrn_measurement_device_type 'CCD area detector'
_diffrn_measurement_method 'phi and omega scans'
_diffrn_radiation_monochromator graphite
_diffrn_radiation_source 'fine-focus sealed tube'
_diffrn_radiation_type MoK\a
_diffrn_radiation_wavelength 0.71073
_diffrn_reflns_av_R_equivalents 0.0247
_diffrn_reflns_av_sigmaI/netI 0.0383
_diffrn_reflns_limit_h_max 20
_diffrn_reflns_limit_h_min -20
_diffrn_reflns_limit_k_max 13
_diffrn_reflns_limit_k_min -13
_diffrn_reflns_limit_l_max 24
_diffrn_reflns_limit_l_min -27
_diffrn_reflns_number 28445
_diffrn_reflns_theta_full 49.01
_diffrn_reflns_theta_max 49.01
_diffrn_reflns_theta_min 2.60
_exptl_absorpt_coefficient_mu 0.105
_exptl_absorpt_correction_T_max 0.9835
_exptl_absorpt_correction_T_min 0.9597
_exptl_absorpt_correction_type multi-scan
_exptl_absorpt_process_details 'SADABS, Sheldrick, 1997'
_exptl_crystal_colour clear
_exptl_crystal_density_diffrn 1.393
_exptl_crystal_density_meas ?
_exptl_crystal_density_method .
_exptl_crystal_description cube
_exptl_crystal_F_000 368
_exptl_crystal_size_max 0.40
_exptl_crystal_size_mid 0.31
_exptl_crystal_size_min 0.16
_refine_diff_density_max 0.471
_refine_diff_density_min -0.262
_refine_diff_density_rms 0.057
_refine_ls_goodness_of_fit_ref 0.825
_refine_ls_hydrogen_treatment constr
_refine_ls_matrix_type full
_refine_ls_number_parameters 226
_refine_ls_number_reflns 14322
_refine_ls_number_restraints 1
_refine_ls_restrained_S_all 0.825
_refine_ls_R_factor_all 0.0492
_refine_ls_R_factor_gt 0.0382
_refine_ls_shift/su_max 0.001
_refine_ls_shift/su_mean 0.000
_refine_ls_structure_factor_coef Fsqd
_refine_ls_weighting_details 'calc w=1/[\s^2^(Fo^2^)+(0.1000P)^2^+0.0000P] where P=(Fo^2^+2Fc^2^)/3'
_refine_ls_weighting_scheme calc
_refine_ls_wR_factor_gt 0.1066
_refine_ls_wR_factor_ref 0.1184
_reflns_number_gt 12195
_reflns_number_total 14322
_reflns_threshold_expression >2sigma(I)
_cod_data_source_file jo801576k_si_002.cif
_cod_data_source_block ys113
_cod_depositor_comments
;
The following automatic conversions were performed:
'_symmetry_cell_setting' value 'Monoclinic' changed to 'monoclinic'
according to '/home/saulius/struct/CIF-dictionaries/cif_core.dic'
dictionary named 'cif_core.dic' version 2.4.1 from 2010-06-29.

Automatic conversion script
Id: cif_fix_enum 1527 2010-12-29 10:47:43Z saulius 
;
_cod_original_sg_symbol_H-M 'P 21'
_cod_database_code 4023925

loop_
_symmetry_equiv_pos_as_xyz
'x, y, z'
'-x, y+1/2, -z'

loop_
_atom_site_label
_atom_site_type_symbol
_atom_site_fract_x
_atom_site_fract_y
_atom_site_fract_z
_atom_site_U_iso_or_equiv
_atom_site_adp_type
_atom_site_occupancy
_atom_site_symmetry_multiplicity
_atom_site_calc_flag
_atom_site_refinement_flags
_atom_site_disorder_assembly
_atom_site_disorder_group
O1 O 1.19732(5) 0.35630(8) 0.46646(4) 0.01551(7) Uani 1 1 d . . .
O2 O 1.40316(4) 0.47845(8) 0.53868(3) 0.01476(7) Uani 1 1 d . . .
O3 O 1.03141(4) 0.30715(7) 0.65373(4) 0.01440(7) Uani 1 1 d . . .
O4 O 1.24348(5) 0.70585(7) 0.66851(4) 0.01712(7) Uani 1 1 d . . .
O5 O 1.18238(4) 0.28716(7) 0.79737(4) 0.01434(6) Uani 1 1 d . . .
O6 O 0.88832(5) 0.20381(8) 0.95817(4) 0.01831(8) Uani 1 1 d . . .
C1 C 1.11361(5) 0.41514(8) 0.72624(4) 0.01212(7) Uani 1 1 d . . .
C2 C 1.10634(6) 0.14958(9) 0.60244(5) 0.01604(9) Uani 1 1 d . . .
H2A H 1.0436 0.0861 0.5529 0.019 Uiso 1 1 calc R . .
H2B H 1.1352 0.0459 0.6509 0.019 Uiso 1 1 calc R . .
C3 C 1.23479(6) 0.22805(9) 0.55011(5) 0.01419(8) Uani 1 1 d . . .
H3A H 1.2919 0.1134 0.5275 0.017 Uiso 1 1 calc R . .
C4 C 1.32074(6) 0.47305(10) 0.44471(4) 0.01475(8) Uani 1 1 d . . .
C5 C 1.27648(7) 0.68700(11) 0.41528(6) 0.02002(11) Uani 1 1 d . . .
H5A H 1.2224 0.7455 0.4680 0.030 Uiso 1 1 calc R . .
H5B H 1.2205 0.6824 0.3540 0.030 Uiso 1 1 calc R . .
H5C H 1.3585 0.7689 0.4052 0.030 Uiso 1 1 calc R . .
C6 C 1.40668(8) 0.36759(14) 0.36575(5) 0.02223(12) Uani 1 1 d . . .
H6A H 1.4314 0.2331 0.3886 0.033 Uiso 1 1 calc R . .
H6B H 1.4906 0.4446 0.3548 0.033 Uiso 1 1 calc R . .
H6C H 1.3524 0.3583 0.3038 0.033 Uiso 1 1 calc R . .
C7 C 1.32601(5) 0.37665(9) 0.61248(4) 0.01280(7) Uani 1 1 d . . .
H7A H 1.3892 0.3022 0.6590 0.015 Uiso 1 1 calc R . .
C8 C 1.23191(5) 0.52218(8) 0.67031(4) 0.01198(7) Uani 1 1 d . . .
C9 C 1.01687(6) 0.56430(8) 0.77757(5) 0.01462(8) Uani 1 1 d . . .
H9A H 1.0723 0.6582 0.8188 0.018 Uiso 1 1 calc R . .
H9B H 0.9651 0.6429 0.7270 0.018 Uiso 1 1 calc R . .
C10 C 0.95664(6) 0.28234(9) 0.89121(4) 0.01365(8) Uani 1 1 d . . .
C11 C 1.08730(6) 0.17237(9) 0.85662(5) 0.01615(9) Uani 1 1 d . . .
H11A H 1.1386 0.1231 0.9160 0.019 Uiso 1 1 calc R . .
H11B H 1.0574 0.0539 0.8178 0.019 Uiso 1 1 calc R . .
C12 C 0.78632(5) 0.55235(8) 0.86077(4) 0.01253(7) Uani 1 1 d . . .
C13 C 0.78426(6) 0.75254(8) 0.89580(5) 0.01355(8) Uani 1 1 d . . .
H13A H 0.8681 0.8206 0.9103 0.016 Uiso 1 1 calc R . .
C14 C 0.65577(6) 0.85073(9) 0.90906(4) 0.01438(8) Uani 1 1 d . . .
H14A H 0.6550 0.9842 0.9327 0.017 Uiso 1 1 calc R . .
C15 C 0.52841(6) 0.75191(9) 0.88741(4) 0.01384(8) Uani 1 1 d . . .
C16 C 0.53272(6) 0.54842(10) 0.85542(4) 0.01483(8) Uani 1 1 d . . .
H16A H 0.4490 0.4783 0.8434 0.018 Uiso 1 1 calc R . .
C17 C 0.66023(6) 0.44914(9) 0.84134(4) 0.01415(8) Uani 1 1 d . . .
H17A H 0.6612 0.3147 0.8191 0.017 Uiso 1 1 calc R . .
C18 C 0.39037(6) 0.86359(12) 0.89450(5) 0.01930(10) Uani 1 1 d . . .
H18A H 0.4074 1.0002 0.9177 0.029 Uiso 1 1 calc R . .
H18B H 0.3317 0.7940 0.9410 0.029 Uiso 1 1 calc R . .
H18C H 0.3443 0.8675 0.8292 0.029 Uiso 1 1 calc R . .
N1 N 0.91778(5) 0.45488(7) 0.84110(4) 0.01344(7) Uani 1 1 d . . .

loop_
_atom_site_aniso_label
_atom_site_aniso_U_11
_atom_site_aniso_U_22
_atom_site_aniso_U_33
_atom_site_aniso_U_23
_atom_site_aniso_U_13
_atom_site_aniso_U_12
O1 0.01221(14) 0.01965(16) 0.01456(17) -0.00069(13) -0.00141(12) -0.00057(12)
O2 0.00940(13) 0.02224(17) 0.01267(15) -0.00134(13) 0.00082(11) -0.00029(12)
O3 0.01031(13) 0.01507(14) 0.01781(17) -0.00242(12) 0.00012(12) -0.00042(11)
O4 0.01697(17) 0.01297(14) 0.0217(2) -0.00220(13) 0.00511(14) -0.00130(12)
O5 0.01115(13) 0.01617(15) 0.01577(17) 0.00155(12) 0.00171(11) 0.00299(11)
O6 0.01611(17) 0.01948(18) 0.01965(19) 0.00504(15) 0.00580(14) 0.00154(14)
C1 0.00994(15) 0.01179(15) 0.01471(19) -0.00082(13) 0.00165(14) 0.00116(12)
C2 0.0161(2) 0.01335(17) 0.0187(2) -0.00318(15) 0.00110(17) -0.00142(15)
C3 0.01350(18) 0.01404(17) 0.0150(2) -0.00344(14) 0.00016(15) 0.00183(14)
C4 0.01091(16) 0.0206(2) 0.01273(19) -0.00059(16) 0.00071(14) 0.00229(15)
C5 0.0145(2) 0.0228(2) 0.0228(3) 0.0051(2) 0.00157(19) 0.00214(18)
C6 0.0187(2) 0.0334(3) 0.0148(2) -0.0035(2) 0.00302(18) 0.0060(2)
C7 0.00983(15) 0.01583(18) 0.01276(18) -0.00194(14) 0.00055(13) 0.00176(13)
C8 0.00974(15) 0.01316(16) 0.01307(18) -0.00205(13) 0.00092(13) 0.00049(12)
C9 0.01299(17) 0.01242(16) 0.0188(2) 0.00050(15) 0.00610(16) 0.00181(14)
C10 0.01213(17) 0.01402(17) 0.0149(2) 0.00082(14) 0.00173(14) 0.00167(14)
C11 0.01513(19) 0.01587(19) 0.0176(2) 0.00342(16) 0.00379(17) 0.00486(15)
C12 0.01022(16) 0.01368(17) 0.01380(19) 0.00010(14) 0.00238(13) 0.00184(13)
C13 0.01124(16) 0.01376(17) 0.0157(2) -0.00120(14) 0.00161(14) 0.00131(13)
C14 0.01331(18) 0.01531(18) 0.0146(2) -0.00115(15) 0.00209(15) 0.00296(14)
C15 0.01101(16) 0.0197(2) 0.01089(18) -0.00007(15) 0.00186(13) 0.00340(14)
C16 0.01076(16) 0.0200(2) 0.0137(2) -0.00082(16) 0.00059(14) 0.00046(15)
C17 0.01190(17) 0.01573(18) 0.0149(2) -0.00155(15) 0.00164(14) 0.00053(14)
C18 0.01332(19) 0.0279(3) 0.0167(2) -0.0017(2) 0.00152(16) 0.00740(19)
N1 0.01069(14) 0.01343(15) 0.01641(18) 0.00167(13) 0.00413(13) 0.00266(12)

loop_
_atom_type_symbol
_atom_type_description
_atom_type_scat_dispersion_real
_atom_type_scat_dispersion_imag
_atom_type_scat_source
C C 0.0033 0.0016 'International Tables Vol C Tables 4.2.6.8 and 6.1.1.4'
H H 0.0000 0.0000 'International Tables Vol C Tables 4.2.6.8 and 6.1.1.4'
N N 0.0061 0.0033 'International Tables Vol C Tables 4.2.6.8 and 6.1.1.4'
O O 0.0106 0.0060 'International Tables Vol C Tables 4.2.6.8 and 6.1.1.4'

loop_
_geom_angle_atom_site_label_1
_geom_angle_atom_site_label_2
_geom_angle_atom_site_label_3
_geom_angle
_geom_angle_site_symmetry_1
_geom_angle_site_symmetry_3
_geom_angle_publ_flag
C3 O1 C4 106.36(4) . . ?
C7 O2 C4 107.77(4) . . ?
C1 O3 C2 114.20(4) . . ?
C1 O5 C11 113.10(4) . . ?
O5 C1 O3 113.26(4) . . ?
O5 C1 C9 111.05(5) . . ?
O3 C1 C9 107.29(4) . . ?
O5 C1 C8 105.22(4) . . ?
O3 C1 C8 107.43(5) . . ?
C9 C1 C8 112.63(4) . . ?
O3 C2 C3 113.02(5) . . ?
O3 C2 H2A 109.0 . . ?
C3 C2 H2A 109.0 . . ?
O3 C2 H2B 109.0 . . ?
C3 C2 H2B 109.0 . . ?
H2A C2 H2B 107.8 . . ?
O1 C3 C2 111.67(5) . . ?
O1 C3 C7 99.81(5) . . ?
C2 C3 C7 114.91(5) . . ?
O1 C3 H3A 110.0 . . ?
C2 C3 H3A 110.0 . . ?
C7 C3 H3A 110.0 . . ?
O1 C4 O2 105.35(5) . . ?
O1 C4 C5 108.80(5) . . ?
O2 C4 C5 109.76(5) . . ?
O1 C4 C6 110.86(6) . . ?
O2 C4 C6 108.38(5) . . ?
C5 C4 C6 113.38(6) . . ?
C4 C5 H5A 109.5 . . ?
C4 C5 H5B 109.5 . . ?
H5A C5 H5B 109.5 . . ?
C4 C5 H5C 109.5 . . ?
H5A C5 H5C 109.5 . . ?
H5B C5 H5C 109.5 . . ?
C4 C6 H6A 109.5 . . ?
C4 C6 H6B 109.5 . . ?
H6A C6 H6B 109.5 . . ?
C4 C6 H6C 109.5 . . ?
H6A C6 H6C 109.5 . . ?
H6B C6 H6C 109.5 . . ?
O2 C7 C8 112.17(5) . . ?
O2 C7 C3 102.97(5) . . ?
C8 C7 C3 109.67(4) . . ?
O2 C7 H7A 110.6 . . ?
C8 C7 H7A 110.6 . . ?
C3 C7 H7A 110.6 . . ?
O4 C8 C7 123.79(5) . . ?
O4 C8 C1 122.20(5) . . ?
C7 C8 C1 113.90(4) . . ?
N1 C9 C1 110.50(5) . . ?
N1 C9 H9A 109.6 . . ?
C1 C9 H9A 109.6 . . ?
N1 C9 H9B 109.6 . . ?
C1 C9 H9B 109.6 . . ?
H9A C9 H9B 108.1 . . ?
O6 C10 N1 124.10(5) . . ?
O6 C10 C11 118.29(5) . . ?
N1 C10 C11 117.46(5) . . ?
O5 C11 C10 116.91(5) . . ?
O5 C11 H11A 108.1 . . ?
C10 C11 H11A 108.1 . . ?
O5 C11 H11B 108.1 . . ?
C10 C11 H11B 108.1 . . ?
H11A C11 H11B 107.3 . . ?
C13 C12 C17 119.90(5) . . ?
C13 C12 N1 120.06(5) . . ?
C17 C12 N1 120.00(5) . . ?
C12 C13 C14 119.79(5) . . ?
C12 C13 H13A 120.1 . . ?
C14 C13 H13A 120.1 . . ?
C15 C14 C13 121.18(5) . . ?
C15 C14 H14A 119.4 . . ?
C13 C14 H14A 119.4 . . ?
C14 C15 C16 118.11(5) . . ?
C14 C15 C18 120.93(6) . . ?
C16 C15 C18 120.93(6) . . ?
C17 C16 C15 121.22(5) . . ?
C17 C16 H16A 119.4 . . ?
C15 C16 H16A 119.4 . . ?
C16 C17 C12 119.74(5) . . ?
C16 C17 H17A 120.1 . . ?
C12 C17 H17A 120.1 . . ?
C15 C18 H18A 109.5 . . ?
C15 C18 H18B 109.5 . . ?
H18A C18 H18B 109.5 . . ?
C15 C18 H18C 109.5 . . ?
H18A C18 H18C 109.5 . . ?
H18B C18 H18C 109.5 . . ?
C10 N1 C12 120.56(5) . . ?
C10 N1 C9 121.14(5) . . ?
C12 N1 C9 117.63(4) . . ?

loop_
_geom_bond_atom_site_label_1
_geom_bond_atom_site_label_2
_geom_bond_distance
_geom_bond_site_symmetry_2
_geom_bond_publ_flag
O1 C3 1.4298(8) . ?
O1 C4 1.4386(7) . ?
O2 C7 1.4090(7) . ?
O2 C4 1.4547(7) . ?
O3 C1 1.4131(7) . ?
O3 C2 1.4379(7) . ?
O4 C8 1.2099(7) . ?
O5 C1 1.4103(7) . ?
O5 C11 1.4300(8) . ?
O6 C10 1.2292(8) . ?
C1 C9 1.5182(7) . ?
C1 C8 1.5361(7) . ?
C2 C3 1.5136(9) . ?
C2 H2A 0.9700 . ?
C2 H2B 0.9700 . ?
C3 C7 1.5324(8) . ?
C3 H3A 0.9800 . ?
C4 C5 1.5131(9) . ?
C4 C6 1.5148(9) . ?
C5 H5A 0.9600 . ?
C5 H5B 0.9600 . ?
C5 H5C 0.9600 . ?
C6 H6A 0.9600 . ?
C6 H6B 0.9600 . ?
C6 H6C 0.9600 . ?
C7 C8 1.5302(7) . ?
C7 H7A 0.9800 . ?
C9 N1 1.4700(7) . ?
C9 H9A 0.9700 . ?
C9 H9B 0.9700 . ?
C10 N1 1.3584(7) . ?
C10 C11 1.5202(8) . ?
C11 H11A 0.9700 . ?
C11 H11B 0.9700 . ?
C12 C13 1.3931(8) . ?
C12 C17 1.3958(8) . ?
C12 N1 1.4359(7) . ?
C13 C14 1.3980(7) . ?
C13 H13A 0.9300 . ?
C14 C15 1.3975(8) . ?
C14 H14A 0.9300 . ?
C15 C16 1.4015(9) . ?
C15 C18 1.5097(8) . ?
C16 C17 1.3947(8) . ?
C16 H16A 0.9300 . ?
C17 H17A 0.9300 . ?
C18 H18A 0.9600 . ?
C18 H18B 0.9600 . ?
C18 H18C 0.9600 . ?

loop_
_cod_related_entry_id
_cod_related_entry_database
_cod_related_entry_code
1 ChemSpider 30658811
